data_2021762
loop_
_publ_author_name
'Jin, Guoxia'
'Ji, Yuqi'
'Wang, Teng'
'Sun, Yanyan'
'Li, Yulong'
'Zhu, Guiying'
'Ma, Jianping'

_publ_section_title
;
 Syntheses and characterization of dinuclear and tetranuclear AgI
 supramolecular complexes generated from symmetric and asymmetric
 molecular clips containing oxadiazole rings
;
_journal_coeditor_code YF3187
_journal_issue 10
_journal_name_full 'Acta Crystallographica Section C Structural Chemistry'
_journal_paper_doi 10.1107/S2053229619011744
_journal_volume 75
_journal_year 2019
_chemical_formula_iupac '[Ag4 (C2 F3 O2)4 (C22 H15 N5 O2)2], C H2 Cl2'
_chemical_formula_moiety 'C52 H30 Ag4 F12 N10 O12, C H2 Cl2'
_chemical_formula_sum 'C53 H32 Ag4 Cl2 F12 N10 O12'
_chemical_formula_weight 1731.26
_chemical_name_systematic
;Bis(\m~3~-5-{3-[5-(4-methylphenyl)-1,3,4-oxadiazol-2-yl]phenyl}-2-(pyridin-3-yl)-1,3,4-oxadiazole)tetra-\m~3~-trifluoroacetato-disilver(I)
dichloromethane monosolvate
;
_space_group_crystal_system monoclinic
_space_group_IT_number 15
_space_group_name_Hall '-C 2yc'
_space_group_name_H-M_alt 'C 1 2/c 1'
_symmetry_space_group_name_Hall '-C 2yc'
_symmetry_space_group_name_H-M 'C 1 2/c 1'
_atom_sites_solution_hydrogens geom
_atom_sites_solution_primary iterative
_atom_sites_solution_secondary difmap
_audit_creation_method
;
  Olex2 1.2
  (compiled Apr 23 2013 17:54:37, GUI svn.r4466)
;
_cell_angle_alpha 90.00
_cell_angle_beta 90.133(3)
_cell_angle_gamma 90.00
_cell_formula_units_Z 4
_cell_length_a 20.3700(6)
_cell_length_b 15.0076(3)
_cell_length_c 19.5451(5)
_cell_measurement_reflns_used 6547
_cell_measurement_temperature 293(2)
_cell_measurement_theta_max 71.2030
_cell_measurement_theta_min 6.3120
_cell_volume 5975.0(3)
_computing_cell_refinement
;
CrysAlis PRO (Rigaku OD, 2015)
;
_computing_data_collection
;
CrysAlis PRO (Rigaku OD, 2015)
;
_computing_data_reduction
;
CrysAlis PRO (Rigaku OD, 2015)
;
_computing_molecular_graphics
;
OLEX2 (Dolomanov <i>et al.</i>,  2009)
;
_computing_publication_material
;
OLEX2 (Dolomanov <i>et al.</i>,  2009)
;
_computing_structure_refinement
;
SHELXL97 (Sheldrick, 2008)
;
_computing_structure_solution
;
SUPERFLIP (Palatinus & Chapuis, 2007)
;
_diffrn_ambient_temperature 293(2)
_diffrn_detector 'CCD plate'
_diffrn_detector_area_resol_mean 16.0793
_diffrn_measured_fraction_theta_full 0.9993
_diffrn_measured_fraction_theta_max 0.9904
_diffrn_measurement_device 'four-circle diffractometer'
_diffrn_measurement_device_type 'Rigaku OD SuperNova Dual source diffractometer with an Eos detector'
_diffrn_measurement_method '\w scans'
_diffrn_radiation_monochromator mirror
_diffrn_radiation_probe x-ray
_diffrn_radiation_type 'Cu K\a'
_diffrn_radiation_wavelength 1.54184
_diffrn_reflns_av_R_equivalents 0.0338
_diffrn_reflns_av_unetI/netI 0.0286
_diffrn_reflns_limit_h_max 24
_diffrn_reflns_limit_h_min -22
_diffrn_reflns_limit_k_max 17
_diffrn_reflns_limit_k_min -15
_diffrn_reflns_limit_l_max 23
_diffrn_reflns_limit_l_min -22
_diffrn_reflns_number 20309
_diffrn_reflns_theta_full 67.05
_diffrn_reflns_theta_max 67.07
_diffrn_reflns_theta_min 3.66
_diffrn_source 'micro-focus sealed X-ray tube'
_exptl_absorpt_coefficient_mu 12.145
_exptl_absorpt_correction_T_max 1.00000
_exptl_absorpt_correction_T_min 0.26439
_exptl_absorpt_correction_type multi-scan
_exptl_absorpt_process_details
;
(CrysAlis PRO; Rigaku OD, 2015)
;
_exptl_crystal_colour colourless
_exptl_crystal_density_diffrn 1.925
_exptl_crystal_density_method 'not measured'
_exptl_crystal_description plate
_exptl_crystal_F_000 3384
_exptl_crystal_size_max 0.17
_exptl_crystal_size_mid 0.15
_exptl_crystal_size_min 0.04
_refine_diff_density_max 1.022
_refine_diff_density_min -1.376
_refine_ls_extinction_method none
_refine_ls_goodness_of_fit_ref 1.104
_refine_ls_hydrogen_treatment mixed
_refine_ls_matrix_type full
_refine_ls_number_parameters 429
_refine_ls_number_reflns 5332
_refine_ls_number_restraints 0
_refine_ls_restrained_S_all 1.104
_refine_ls_R_factor_all 0.0683
_refine_ls_R_factor_gt 0.0501
_refine_ls_shift/su_max 0.002
_refine_ls_shift/su_mean 0.000
_refine_ls_structure_factor_coef Fsqd
_refine_ls_weighting_details 'calc w=1/[\s^2^(Fo^2^)+(0.0938P)^2^+8.0456P] where P=(Fo^2^+2Fc^2^)/3'
_refine_ls_weighting_scheme calc
_refine_ls_wR_factor_gt 0.1424
_refine_ls_wR_factor_ref 0.1666
_reflns_number_gt 4035
_reflns_number_total 5332
_reflns_threshold_expression >2sigma(I)
_cod_data_source_file yf3187sup1.cif
_cod_data_source_block exp_3309
_cod_database_code 2021762

loop_
_space_group_symop_id
_space_group_symop_operation_xyz
1 'x, y, z'
2 '-x, y, -z+1/2'
3 'x+1/2, y+1/2, z'
4 '-x+1/2, y+1/2, -z+1/2'
5 '-x, -y, -z'
6 'x, -y, z-1/2'
7 '-x+1/2, -y+1/2, -z'
8 'x+1/2, -y+1/2, z-1/2'

loop_
_atom_site_type_symbol
_atom_site_label
_atom_site_fract_x
_atom_site_fract_y
_atom_site_fract_z
_atom_site_U_iso_or_equiv
_atom_site_adp_type
_atom_site_calc_flag
_atom_site_refinement_flags
_atom_site_occupancy
_atom_site_symmetry_multiplicity
Ag Ag1 0.31738(3) 0.23588(3) 0.31431(3) 0.0883(2) Uani d . 1 1
Ag Ag2 0.28858(3) 0.32296(3) 0.46872(3) 0.0755(2) Uani d . 1 1
C C1 0.1836(4) 0.4163(4) 0.7937(3) 0.0735(17) Uani d . 1 1
H H1 0.1673 0.3718 0.8221 0.088 Uiso calc R 1 1
C C2 0.1912(4) 0.5005(4) 0.8197(3) 0.0717(16) Uani d . 1 1
H H2 0.1819 0.5122 0.8653 0.086 Uiso calc R 1 1
C C3 0.2128(3) 0.5670(4) 0.7776(3) 0.0648(14) Uani d . 1 1
H H3 0.2159 0.6253 0.7935 0.078 Uiso calc R 1 1
C C4 0.2300(3) 0.5464(3) 0.7109(3) 0.0526(12) Uani d . 1 1
C C5 0.2218(3) 0.4601(3) 0.6884(3) 0.0595(14) Uani d . 1 1
H H5 0.2328 0.4463 0.6435 0.071 Uiso calc R 1 1
C C6 0.2557(3) 0.6136(3) 0.6648(3) 0.0503(11) Uani d . 1 1
C C7 0.2986(3) 0.6652(3) 0.5741(3) 0.0543(12) Uani d . 1 1
C C8 0.3252(3) 0.6634(3) 0.5058(3) 0.0523(12) Uani d . 1 1
C C9 0.3289(3) 0.5845(3) 0.4688(3) 0.0546(12) Uani d . 1 1
H H9 0.3125 0.5319 0.4873 0.066 Uiso calc R 1 1
C C10 0.3568(3) 0.5845(3) 0.4044(3) 0.0531(12) Uani d . 1 1
C C11 0.3813(3) 0.6629(4) 0.3766(3) 0.0657(15) Uani d . 1 1
H H11 0.4009 0.6624 0.3337 0.079 Uiso calc R 1 1
C C12 0.3764(4) 0.7416(4) 0.4130(3) 0.0702(16) Uani d . 1 1
H H12 0.3915 0.7945 0.3938 0.084 Uiso calc R 1 1
C C13 0.3494(3) 0.7422(4) 0.4776(3) 0.0650(15) Uani d . 1 1
H H13 0.3472 0.7951 0.5023 0.078 Uiso calc R 1 1
C C14 0.3628(3) 0.5006(3) 0.3663(3) 0.0523(12) Uani d . 1 1
C C15 0.3904(3) 0.4186(3) 0.2818(3) 0.0512(11) Uani d . 1 1
C C16 0.4193(3) 0.3967(4) 0.2161(3) 0.0557(12) Uani d . 1 1
C C17 0.4354(3) 0.3098(4) 0.2000(3) 0.0659(15) Uani d . 1 1
H H17 0.4255 0.2641 0.2304 0.079 Uiso calc R 1 1
C C18 0.4665(3) 0.2903(5) 0.1384(3) 0.0730(16) Uani d . 1 1
H H18 0.4771 0.2316 0.1280 0.088 Uiso calc R 1 1
C C19 0.4820(3) 0.3578(5) 0.0919(3) 0.0731(17) Uani d . 1 1
C C20 0.4639(4) 0.4427(5) 0.1086(3) 0.086(2) Uani d . 1 1
H H20 0.4721 0.4882 0.0775 0.103 Uiso calc R 1 1
C C21 0.4338(4) 0.4635(5) 0.1699(3) 0.0790(19) Uani d . 1 1
H H21 0.4234 0.5224 0.1801 0.095 Uiso calc R 1 1
C C22 0.5161(4) 0.3366(7) 0.0265(4) 0.105(3) Uani d . 1 1
H H22A 0.4845 0.3173 -0.0068 0.157 Uiso calc R 1 1
H H22B 0.5476 0.2900 0.0343 0.157 Uiso calc R 1 1
H H22C 0.5382 0.3888 0.0101 0.157 Uiso calc R 1 1
C C23 0.1002(5) 0.2335(6) 0.3442(5) 0.103(3) Uani d . 1 1
C C24 0.1607(4) 0.2096(4) 0.3833(4) 0.0742(17) Uani d . 1 1
C C25 0.1564(4) 0.3841(5) 0.5237(4) 0.0778(18) Uani d . 1 1
C C26 0.0966(6) 0.4461(6) 0.5281(6) 0.113(3) Uani d . 1 1
C C27 0.492(2) 0.9874(19) 0.2155(17) 0.208(19) Uani d P 0.50 1
H H27A 0.4633 0.9869 0.1765 0.250 Uiso d PR 0.50 1
H H27B 0.5342 0.9641 0.2028 0.250 Uiso d PR 0.50 1
Cl Cl1 0.4597(6) 0.9270(7) 0.2879(7) 0.237(5) Uani d P 0.50 1
Cl Cl2 0.5000 1.0900(4) 0.2500 0.248(4) Uani d S 1 2
F F1 0.1098(5) 0.5145(6) 0.5652(7) 0.240(5) Uani d . 1 1
F F2 0.0461(4) 0.4155(6) 0.5494(8) 0.256(7) Uani d . 1 1
F F3 0.0826(5) 0.4838(9) 0.4730(5) 0.254(6) Uani d . 1 1
F F4 0.0783(5) 0.3130(6) 0.3635(7) 0.243(6) Uani d . 1 1
F F5 0.0513(4) 0.1835(5) 0.3474(5) 0.173(3) Uani d . 1 1
F F6 0.1107(5) 0.2523(9) 0.2818(4) 0.227(5) Uani d . 1 1
N N1 0.3618(2) 0.3676(3) 0.3261(2) 0.0531(10) Uani d . 1 1
N N2 0.3449(2) 0.4213(3) 0.3818(2) 0.0549(10) Uani d . 1 1
N N3 0.2959(3) 0.7306(3) 0.6164(3) 0.0643(12) Uani d . 1 1
N N4 0.2681(3) 0.6966(3) 0.6769(3) 0.0636(12) Uani d . 1 1
N N6 0.1987(3) 0.3956(3) 0.7288(3) 0.0693(14) Uani d . 1 1
O O1 0.39189(19) 0.5039(2) 0.30364(17) 0.0555(9) Uani d . 1 1
O O2 0.27373(18) 0.5888(2) 0.60118(17) 0.0529(8) Uani d . 1 1
O O3 0.2097(3) 0.2570(4) 0.3737(3) 0.0918(15) Uani d . 1 1
O O4 0.2010(3) 0.4150(4) 0.4898(3) 0.1042(17) Uani d . 1 1
O O5 0.1528(3) 0.1487(4) 0.4251(3) 0.1084(18) Uani d . 1 1
O O6 0.1497(3) 0.3123(3) 0.5521(3) 0.0916(15) Uani d . 1 1

loop_
_atom_site_aniso_label
_atom_site_aniso_U_11
_atom_site_aniso_U_22
_atom_site_aniso_U_33
_atom_site_aniso_U_12
_atom_site_aniso_U_13
_atom_site_aniso_U_23
Ag1 0.1187(5) 0.0412(3) 0.1051(4) -0.0113(2) 0.0456(3) -0.0104(2)
Ag2 0.0806(4) 0.0745(3) 0.0715(3) 0.0062(2) 0.0202(2) 0.0148(2)
C1 0.105(5) 0.058(3) 0.057(3) 0.001(3) 0.017(3) 0.006(3)
C2 0.091(5) 0.073(4) 0.051(3) -0.006(3) 0.007(3) -0.007(3)
C3 0.075(4) 0.058(3) 0.062(3) -0.005(3) 0.012(3) -0.017(3)
C4 0.058(3) 0.044(3) 0.056(3) 0.002(2) 0.004(2) -0.006(2)
C5 0.084(4) 0.044(3) 0.051(3) -0.001(2) 0.008(3) -0.003(2)
C6 0.054(3) 0.048(3) 0.049(3) -0.001(2) 0.005(2) -0.011(2)
C7 0.054(3) 0.043(3) 0.066(3) -0.003(2) 0.000(3) -0.004(2)
C8 0.055(3) 0.045(3) 0.057(3) 0.000(2) 0.001(2) -0.001(2)
C9 0.062(3) 0.044(3) 0.058(3) -0.009(2) 0.004(2) 0.005(2)
C10 0.060(3) 0.046(3) 0.054(3) -0.007(2) 0.004(2) -0.001(2)
C11 0.088(4) 0.055(3) 0.055(3) -0.011(3) 0.005(3) 0.008(2)
C12 0.093(5) 0.044(3) 0.073(4) -0.018(3) 0.009(3) 0.006(3)
C13 0.076(4) 0.045(3) 0.074(4) -0.007(2) 0.000(3) -0.002(2)
C14 0.059(3) 0.050(3) 0.048(3) -0.005(2) 0.006(2) 0.003(2)
C15 0.057(3) 0.048(3) 0.049(3) -0.001(2) 0.006(2) 0.004(2)
C16 0.059(3) 0.059(3) 0.049(3) 0.001(2) 0.008(2) 0.001(2)
C17 0.070(4) 0.064(3) 0.064(4) 0.002(3) 0.012(3) 0.001(3)
C18 0.068(4) 0.086(4) 0.065(4) 0.010(3) 0.012(3) -0.015(3)
C19 0.061(4) 0.103(5) 0.055(3) -0.001(3) 0.006(3) -0.006(3)
C20 0.100(5) 0.098(5) 0.061(4) -0.001(4) 0.027(4) 0.014(3)
C21 0.103(5) 0.071(4) 0.064(4) -0.005(3) 0.030(4) 0.007(3)
C22 0.087(6) 0.154(8) 0.073(5) -0.002(5) 0.026(4) -0.019(5)
C23 0.135(8) 0.079(5) 0.093(6) -0.023(5) 0.000(5) 0.002(4)
C24 0.084(5) 0.065(3) 0.074(4) 0.004(3) 0.024(4) 0.014(3)
C25 0.083(5) 0.075(4) 0.076(4) 0.024(3) 0.009(4) 0.004(3)
C26 0.122(8) 0.086(6) 0.131(8) 0.044(5) 0.042(6) 0.021(5)
C27 0.22(3) 0.14(2) 0.26(5) 0.06(2) 0.07(4) -0.04(2)
Cl1 0.237(11) 0.199(9) 0.275(13) -0.026(8) -0.002(8) 0.069(9)
Cl2 0.256(8) 0.112(4) 0.377(12) 0.000 -0.052(8) 0.000
F1 0.215(9) 0.156(7) 0.349(15) 0.080(7) -0.003(9) -0.114(9)
F2 0.125(6) 0.156(7) 0.487(19) 0.063(5) 0.135(9) 0.084(9)
F3 0.221(10) 0.333(14) 0.210(9) 0.186(10) 0.033(7) 0.097(10)
F4 0.219(10) 0.129(6) 0.380(16) 0.068(6) -0.119(10) -0.029(7)
F5 0.117(5) 0.134(5) 0.269(10) -0.029(4) -0.052(6) 0.028(5)
F6 0.200(9) 0.399(16) 0.082(4) -0.014(9) -0.016(5) 0.009(7)
N1 0.062(3) 0.044(2) 0.054(2) -0.0004(18) 0.014(2) 0.0006(17)
N2 0.065(3) 0.049(2) 0.051(2) -0.0036(18) 0.013(2) 0.0009(18)
N3 0.078(3) 0.048(2) 0.067(3) -0.008(2) 0.011(3) -0.010(2)
N4 0.080(3) 0.044(2) 0.067(3) -0.007(2) 0.016(2) -0.010(2)
N6 0.104(4) 0.040(2) 0.065(3) 0.003(2) 0.016(3) 0.004(2)
O1 0.069(2) 0.0487(18) 0.0485(19) -0.0105(15) 0.0127(17) 0.0020(14)
O2 0.067(2) 0.0395(16) 0.0522(19) -0.0040(14) 0.0056(16) -0.0080(14)
O3 0.086(4) 0.093(3) 0.096(4) -0.006(3) 0.017(3) 0.023(3)
O4 0.094(4) 0.093(4) 0.126(5) 0.011(3) 0.024(3) 0.027(3)
O5 0.124(5) 0.101(4) 0.101(4) -0.016(3) 0.009(3) 0.036(3)
O6 0.101(4) 0.085(3) 0.088(3) 0.028(3) 0.012(3) 0.020(3)

loop_
_atom_type_symbol
_atom_type_description
_atom_type_scat_dispersion_real
_atom_type_scat_dispersion_imag
_atom_type_scat_source
C C 0.0181 0.0091 'International Tables Vol C Tables 4.2.6.8 and 6.1.1.4'
H H 0.0000 0.0000 'International Tables Vol C Tables 4.2.6.8 and 6.1.1.4'
Ag Ag 0.1306 4.2820 'International Tables Vol C Tables 4.2.6.8 and 6.1.1.4'
N N 0.0311 0.0180 'International Tables Vol C Tables 4.2.6.8 and 6.1.1.4'
O O 0.0492 0.0322 'International Tables Vol C Tables 4.2.6.8 and 6.1.1.4'
F F 0.0727 0.0534 'International Tables Vol C Tables 4.2.6.8 and 6.1.1.4'
Cl Cl 0.3639 0.7018 'International Tables Vol C Tables 4.2.6.8 and 6.1.1.4'

loop_
_geom_angle_atom_site_label_1
_geom_angle_atom_site_label_2
_geom_angle_atom_site_label_3
_geom_angle_site_symmetry_1
_geom_angle_site_symmetry_3
_geom_angle
_geom_angle_publ_flag
N1 Ag1 Ag2 . . 67.93(11) ?
N1 Ag1 O3 . . 101.49(17) y
N6 Ag1 Ag2 7_556 . 132.79(13) ?
N6 Ag1 N1 7_556 . 157.74(18) y
N6 Ag1 O3 7_556 . 99.4(2) y
O3 Ag1 Ag2 . . 51.41(13) ?
Ag2 Ag2 Ag1 7_556 . 100.26(3) ?
N2 Ag2 Ag1 . . 62.62(10) ?
N2 Ag2 Ag2 . 7_556 162.04(10) ?
O4 Ag2 Ag1 . . 122.37(17) ?
O4 Ag2 Ag2 . 7_556 87.57(14) ?
O4 Ag2 N2 . . 97.09(17) y
O4 Ag2 O5 . 7_556 97.0(2) y
O4 Ag2 O6 . 7_556 159.8(2) y
O5 Ag2 Ag1 7_556 . 138.86(16) ?
O5 Ag2 Ag2 7_556 7_556 92.11(13) ?
O5 Ag2 N2 7_556 . 104.44(17) y
O6 Ag2 Ag1 7_556 . 55.13(13) ?
O6 Ag2 Ag2 7_556 7_556 74.07(14) ?
O6 Ag2 N2 7_556 . 98.03(16) y
O6 Ag2 O5 7_556 7_556 92.1(2) y
C2 C1 H1 . . 118.8 ?
N6 C1 H1 . . 118.8 ?
N6 C1 C2 . . 122.4(6) ?
C1 C2 H2 . . 120.4 ?
C3 C2 C1 . . 119.2(5) ?
C3 C2 H2 . . 120.4 ?
C2 C3 H3 . . 120.5 ?
C2 C3 C4 . . 119.0(5) ?
C4 C3 H3 . . 120.5 ?
C3 C4 C6 . . 121.4(5) ?
C5 C4 C3 . . 118.7(5) ?
C5 C4 C6 . . 119.9(5) ?
C4 C5 H5 . . 118.8 ?
N6 C5 C4 . . 122.4(5) ?
N6 C5 H5 . . 118.8 ?
N4 C6 C4 . . 128.9(5) ?
N4 C6 O2 . . 112.3(4) ?
O2 C6 C4 . . 118.7(4) ?
N3 C7 C8 . . 128.8(5) ?
N3 C7 O2 . . 112.1(5) ?
O2 C7 C8 . . 119.0(4) ?
C9 C8 C7 . . 121.2(5) ?
C9 C8 C13 . . 119.8(5) ?
C13 C8 C7 . . 118.9(5) ?
C8 C9 H9 . . 120.1 ?
C10 C9 C8 . . 119.7(5) ?
C10 C9 H9 . . 120.1 ?
C9 C10 C11 . . 120.3(5) ?
C9 C10 C14 . . 119.8(4) ?
C11 C10 C14 . . 119.8(5) ?
C10 C11 H11 . . 120.1 ?
C12 C11 C10 . . 119.7(6) ?
C12 C11 H11 . . 120.1 ?
C11 C12 H12 . . 119.8 ?
C13 C12 C11 . . 120.4(5) ?
C13 C12 H12 . . 119.8 ?
C8 C13 H13 . . 120.0 ?
C12 C13 C8 . . 119.9(5) ?
C12 C13 H13 . . 120.0 ?
N2 C14 C10 . . 130.8(5) ?
N2 C14 O1 . . 111.8(4) ?
O1 C14 C10 . . 117.5(4) ?
N1 C15 C16 . . 129.9(5) ?
N1 C15 O1 . . 111.0(4) ?
O1 C15 C16 . . 119.0(4) ?
C17 C16 C15 . . 120.9(5) ?
C17 C16 C21 . . 119.0(5) ?
C21 C16 C15 . . 120.1(5) ?
C16 C17 H17 . . 119.8 ?
C16 C17 C18 . . 120.3(6) ?
C18 C17 H17 . . 119.8 ?
C17 C18 H18 . . 119.5 ?
C17 C18 C19 . . 120.9(6) ?
C19 C18 H18 . . 119.5 ?
C18 C19 C22 . . 120.6(7) ?
C20 C19 C18 . . 117.4(6) ?
C20 C19 C22 . . 122.0(7) ?
C19 C20 H20 . . 118.7 ?
C19 C20 C21 . . 122.5(7) ?
C21 C20 H20 . . 118.7 ?
C16 C21 C20 . . 119.9(7) ?
C16 C21 H21 . . 120.1 ?
C20 C21 H21 . . 120.1 ?
C19 C22 H22A . . 109.5 ?
C19 C22 H22B . . 109.5 ?
C19 C22 H22C . . 109.5 ?
H22A C22 H22B . . 109.5 ?
H22A C22 H22C . . 109.5 ?
H22B C22 H22C . . 109.5 ?
F4 C23 C24 . . 110.3(8) ?
F5 C23 C24 . . 119.1(8) ?
F5 C23 F4 . . 104.9(11) ?
F5 C23 F6 . . 108.6(10) ?
F6 C23 C24 . . 113.9(10) ?
F6 C23 F4 . . 97.5(10) ?
O3 C24 C23 . . 116.6(6) ?
O5 C24 C23 . . 114.1(7) ?
O5 C24 O3 . . 129.1(8) ?
O4 C25 C26 . . 113.1(7) ?
O4 C25 O6 . . 132.0(7) ?
O6 C25 C26 . . 114.9(7) ?
F1 C26 C25 . . 110.5(10) ?
F2 C26 C25 . . 117.9(8) ?
F2 C26 F1 . . 106.7(11) ?
F2 C26 F3 . . 106.2(13) ?
F3 C26 C25 . . 114.0(8) ?
F3 C26 F1 . . 99.9(11) ?
C27 C27 H27A 2_655 . 155.9 ?
C27 C27 H27B 2_655 . 92.6 ?
C27 C27 Cl1 2_655 . 47.4(17) ?
C27 C27 Cl2 2_655 . 65.8(12) ?
H27A C27 H27B . . 109.6 ?
Cl1 C27 C27 2_655 2_655 83(3) ?
Cl1 C27 H27A . . 113.2 ?
Cl1 C27 H27A 2_655 . 113.7 ?
Cl1 C27 H27B 2_655 . 23.7 ?
Cl1 C27 H27B . . 110.5 ?
Cl1 C27 Cl1 2_655 . 88(2) ?
Cl1 C27 Cl2 2_655 . 125(3) ?
Cl2 C27 H27A . . 112.4 ?
Cl2 C27 H27B . . 110.5 ?
Cl2 C27 Cl1 . . 100.4(15) ?
C27 Cl1 C27 2_655 . 50(3) ?
C27 Cl1 Cl1 . 2_655 37.2(11) ?
C27 Cl1 Cl1 2_655 2_655 54.6(16) ?
C27 Cl2 C27 . 2_655 48(2) ?
C15 N1 Ag1 . . 130.5(4) ?
C15 N1 N2 . . 107.0(4) ?
N2 N1 Ag1 . . 120.1(3) ?
C14 N2 Ag2 . . 146.2(4) ?
C14 N2 N1 . . 106.4(4) ?
N1 N2 Ag2 . . 107.4(3) ?
C7 N3 N4 . . 106.4(4) ?
C6 N4 N3 . . 106.0(4) ?
C1 N6 Ag1 . 7_556 122.8(4) ?
C5 N6 Ag1 . 7_556 118.9(4) ?
C5 N6 C1 . . 118.3(5) ?
C15 O1 C14 . . 103.9(4) ?
C6 O2 C7 . . 103.2(4) ?
C24 O3 Ag1 . . 134.7(5) ?
C25 O4 Ag2 . . 116.7(5) ?
C24 O5 Ag2 . 7_556 111.7(5) ?
C25 O6 Ag2 . 7_556 127.2(5) ?

loop_
_geom_bond_atom_site_label_1
_geom_bond_atom_site_label_2
_geom_bond_site_symmetry_2
_geom_bond_distance
_geom_bond_publ_flag
Ag1 Ag2 . 3.3419(7) y
Ag1 N1 . 2.186(4) y
Ag1 N6 7_556 2.170(5) y
Ag1 O3 . 2.504(5) y
Ag2 Ag2 7_556 2.9615(9) y
Ag2 N2 . 2.528(4) y
Ag2 O4 . 2.295(6) y
Ag2 O5 7_556 2.430(6) y
Ag2 O6 7_556 2.423(5) y
Ag2 O3 . 2.646(2) y
C1 H1 . 0.9300 ?
C1 C2 . 1.370(9) ?
C1 N6 . 1.343(8) ?
C2 H2 . 0.9300 ?
C2 C3 . 1.367(9) ?
C3 H3 . 0.9300 ?
C3 C4 . 1.386(8) ?
C4 C5 . 1.377(7) ?
C4 C6 . 1.450(7) ?
C5 H5 . 0.9300 ?
C5 N6 . 1.335(7) ?
C6 N4 . 1.293(6) ?
C6 O2 . 1.349(6) ?
C7 C8 . 1.443(8) ?
C7 N3 . 1.284(7) ?
C7 O2 . 1.361(6) ?
C8 C9 . 1.389(7) ?
C8 C13 . 1.395(7) ?
C9 H9 . 0.9300 ?
C9 C10 . 1.383(7) ?
C10 C11 . 1.389(7) ?
C10 C14 . 1.468(7) ?
C11 H11 . 0.9300 ?
C11 C12 . 1.384(8) ?
C12 H12 . 0.9300 ?
C12 C13 . 1.378(9) ?
C13 H13 . 0.9300 ?
C14 N2 . 1.281(6) ?
C14 O1 . 1.363(6) ?
C15 C16 . 1.451(7) ?
C15 N1 . 1.296(6) ?
C15 O1 . 1.351(6) ?
C16 C17 . 1.382(8) ?
C16 C21 . 1.383(8) ?
C17 H17 . 0.9300 ?
C17 C18 . 1.392(8) ?
C18 H18 . 0.9300 ?
C18 C19 . 1.397(10) ?
C19 C20 . 1.366(10) ?
C19 C22 . 1.490(9) ?
C20 H20 . 0.9300 ?
C20 C21 . 1.384(9) ?
C21 H21 . 0.9300 ?
C22 H22A . 0.9600 ?
C22 H22B . 0.9600 ?
C22 H22C . 0.9600 ?
C23 C24 . 1.493(13) ?
C23 F4 . 1.329(12) ?
C23 F5 . 1.248(11) ?
C23 F6 . 1.269(11) ?
C24 O3 . 1.241(8) ?
C24 O5 . 1.235(8) ?
C25 C26 . 1.536(10) ?
C25 O4 . 1.218(9) ?
C25 O6 . 1.220(8) ?
C26 F1 . 1.285(14) ?
C26 F2 . 1.202(12) ?
C26 F3 . 1.248(12) ?
C27 C27 2_655 1.39(7) ?
C27 H27A . 0.9596 ?
C27 H27B . 0.9596 ?
C27 Cl1 . 1.81(3) ?
C27 Cl1 2_655 1.34(3) ?
C27 Cl2 . 1.69(3) ?
Cl1 C27 2_655 1.34(3) ?
Cl1 Cl1 2_655 2.21(3) ?
Cl2 C27 2_655 1.69(3) ?
N1 N2 . 1.397(6) ?
N3 N4 . 1.407(7) ?
N6 Ag1 7_556 2.170(5) ?
O5 Ag2 7_556 2.430(6) ?
O6 Ag2 7_556 2.422(5) ?

loop_
_geom_torsion_atom_site_label_1
_geom_torsion_atom_site_label_2
_geom_torsion_atom_site_label_3
_geom_torsion_atom_site_label_4
_geom_torsion_site_symmetry_1
_geom_torsion_site_symmetry_4
_geom_torsion
Ag1 Ag2 N2 C14 . . 166.8(8)
Ag1 Ag2 N2 N1 . . -9.9(3)
Ag1 Ag2 O4 C25 . . 108.1(6)
Ag1 N1 N2 Ag2 . . 15.6(4)
Ag1 N1 N2 C14 . . -162.5(4)
Ag2 Ag1 N1 C15 . . -172.1(5)
Ag2 Ag1 N1 N2 . . -12.1(3)
Ag2 Ag1 O3 C24 . . -133.6(7)
Ag2 Ag2 N2 C14 7_556 . 148.1(6)
Ag2 Ag2 N2 N1 7_556 . -28.6(6)
Ag2 Ag2 O4 C25 7_556 . 7.5(6)
C1 C2 C3 C4 . . -3.8(10)
C2 C1 N6 Ag1 . 7_556 -177.1(5)
C2 C1 N6 C5 . . -0.2(11)
C2 C3 C4 C5 . . 3.0(9)
C2 C3 C4 C6 . . -177.5(6)
C3 C4 C5 N6 . . -0.8(9)
C3 C4 C6 N4 . . 2.4(9)
C3 C4 C6 O2 . . 177.7(5)
C4 C5 N6 Ag1 . 7_556 176.4(5)
C4 C5 N6 C1 . . -0.6(10)
C4 C6 N4 N3 . . 176.4(5)
C4 C6 O2 C7 . . -176.4(5)
C5 C4 C6 N4 . . -178.2(6)
C5 C4 C6 O2 . . -2.8(8)
C6 C4 C5 N6 . . 179.7(6)
C7 C8 C9 C10 . . -177.6(5)
C7 C8 C13 C12 . . 178.4(6)
C7 N3 N4 C6 . . -1.0(6)
C8 C7 N3 N4 . . -177.4(6)
C8 C7 O2 C6 . . 178.1(5)
C8 C9 C10 C11 . . 0.0(9)
C8 C9 C10 C14 . . 177.9(5)
C9 C8 C13 C12 . . 0.3(9)
C9 C10 C11 C12 . . -1.3(10)
C9 C10 C14 N2 . . 1.2(9)
C9 C10 C14 O1 . . -178.7(5)
C10 C11 C12 C13 . . 2.1(11)
C10 C14 N2 Ag2 . . 2.5(12)
C10 C14 N2 N1 . . 179.1(6)
C10 C14 O1 C15 . . 179.8(5)
C11 C10 C14 N2 . . 179.0(6)
C11 C10 C14 O1 . . -0.9(8)
C11 C12 C13 C8 . . -1.6(10)
C13 C8 C9 C10 . . 0.5(9)
C14 C10 C11 C12 . . -179.1(6)
C15 C16 C17 C18 . . -176.4(6)
C15 C16 C21 C20 . . 177.3(7)
C15 N1 N2 Ag2 . . 179.8(3)
C15 N1 N2 C14 . . 1.7(6)
C16 C15 N1 Ag1 . . -20.1(9)
C16 C15 N1 N2 . . 177.9(5)
C16 C15 O1 C14 . . -178.6(5)
C16 C17 C18 C19 . . 0.1(10)
C17 C16 C21 C20 . . 0.3(11)
C17 C18 C19 C20 . . -1.7(10)
C17 C18 C19 C22 . . 179.1(7)
C18 C19 C20 C21 . . 2.6(12)
C19 C20 C21 C16 . . -1.9(12)
C21 C16 C17 C18 . . 0.6(10)
C22 C19 C20 C21 . . -178.1(8)
C23 C24 O3 Ag1 . . -108.5(7)
C23 C24 O5 Ag2 . 7_556 -139.8(6)
C26 C25 O4 Ag2 . . -173.2(6)
C26 C25 O6 Ag2 . 7_556 159.1(6)
C27 C27 Cl1 Cl1 2_655 2_655 -82(4)
Cl1 C27 Cl1 C27 2_655 2_655 82(4)
Cl1 C27 Cl2 C27 . 2_655 33.2(19)
Cl1 C27 Cl2 C27 2_655 2_655 -62(3)
Cl2 C27 Cl1 C27 . 2_655 -42.7(16)
Cl2 C27 Cl1 Cl1 . 2_655 -125(3)
F4 C23 C24 O3 . . -64.8(12)
F4 C23 C24 O5 . . 109.8(10)
F5 C23 C24 O3 . . 173.9(9)
F5 C23 C24 O5 . . -11.5(13)
F6 C23 C24 O3 . . 43.6(12)
F6 C23 C24 O5 . . -141.7(10)
N1 Ag1 Ag2 Ag2 . 7_556 -179.31(13)
N1 Ag1 Ag2 N2 . . 6.46(18)
N1 Ag1 Ag2 O4 . . 87.0(2)
N1 Ag1 Ag2 O5 . 7_556 -74.0(2)
N1 Ag1 Ag2 O6 . 7_556 -117.1(2)
N1 Ag1 O3 C24 . . 177.2(7)
N1 C15 C16 C17 . . -17.9(10)
N1 C15 C16 C21 . . 165.1(6)
N1 C15 O1 C14 . . 1.2(6)
N2 Ag2 O4 C25 . . 170.1(6)
N2 C14 O1 C15 . . -0.1(6)
N3 C7 C8 C9 . . 174.8(6)
N3 C7 C8 C13 . . -3.3(9)
N3 C7 O2 C6 . . -0.3(6)
N4 C6 O2 C7 . . -0.3(6)
N6 Ag1 Ag2 Ag2 7_556 7_556 -9.1(2)
N6 Ag1 Ag2 N2 7_556 . 176.7(2)
N6 Ag1 Ag2 O4 7_556 . -102.7(3)
N6 Ag1 Ag2 O5 7_556 7_556 96.2(3)
N6 Ag1 Ag2 O6 7_556 7_556 53.2(3)
N6 Ag1 N1 C15 7_556 . 27.1(8)
N6 Ag1 N1 N2 7_556 . -172.9(5)
N6 Ag1 O3 C24 7_556 . 4.9(7)
N6 C1 C2 C3 . . 2.4(11)
O1 C14 N2 Ag2 . . -177.6(5)
O1 C14 N2 N1 . . -1.0(6)
O1 C15 C16 C17 . . 161.9(5)
O1 C15 C16 C21 . . -15.1(8)
O1 C15 N1 Ag1 . . 160.1(3)
O1 C15 N1 N2 . . -1.9(6)
O2 C6 N4 N3 . . 0.8(6)
O2 C7 C8 C9 . . -3.3(8)
O2 C7 C8 C13 . . 178.6(5)
O2 C7 N3 N4 . . 0.8(6)
O3 Ag1 Ag2 Ag2 . 7_556 53.94(15)
O3 Ag1 Ag2 N2 . . -120.29(19)
O3 Ag1 Ag2 O4 . . -39.7(2)
O3 Ag1 Ag2 O5 . 7_556 159.3(2)
O3 Ag1 Ag2 O6 . 7_556 116.2(2)
O3 Ag1 N1 C15 . . -132.3(5)
O3 Ag1 N1 N2 . . 27.6(4)
O3 C24 O5 Ag2 . 7_556 34.0(10)
O4 Ag2 N2 C14 . . 43.9(7)
O4 Ag2 N2 N1 . . -132.8(3)
O4 C25 C26 F1 . . -70.3(12)
O4 C25 C26 F2 . . 166.6(13)
O4 C25 C26 F3 . . 41.2(15)
O4 C25 O6 Ag2 . 7_556 -17.5(14)
O5 Ag2 N2 C14 7_556 . -55.3(7)
O5 Ag2 N2 N1 7_556 . 128.1(3)
O5 Ag2 O4 C25 7_556 . -84.3(6)
O5 C24 O3 Ag1 . . 77.9(11)
O6 Ag2 N2 C14 7_556 . -149.6(7)
O6 Ag2 N2 N1 7_556 . 33.8(4)
O6 Ag2 O4 C25 7_556 . 31.9(10)
O6 C25 C26 F1 . . 112.5(11)
O6 C25 C26 F2 . . -10.6(17)
O6 C25 C26 F3 . . -136.0(12)
O6 C25 O4 Ag2 . . 3.4(13)

_cod_database_fobs_code 2021762
